data_7200884
loop_
_publ_author_name
'Zang, Shuang-Quan'
'Cheng, Ping-Shing'
'Mak, Thomas C. W.'

_publ_section_title
;
 Silver&#x22EF;X--aryl (X = I and Br) interaction in a network assembly
 with a flexible polynuclear silver--ethynide supramolecular synthon
;
_journal_issue 6
_journal_name_full CrystEngComm
_journal_page_first 1061
_journal_paper_doi 10.1039/b900308h
_journal_volume 11
_journal_year 2009
_chemical_formula_moiety '2(C24 H12 Ag6 F25 I O14), 0.5(H4 O2)'
_chemical_formula_sum 'C48 H26 Ag12 F50 I2 O29'
_chemical_formula_weight 3564.93
_chemical_name_common ((AgL1)(AgC2F5CO2)5(H2O)3)0.5H2O
_chemical_name_systematic
;
?
;
_space_group_IT_number 2
_symmetry_cell_setting triclinic
_symmetry_space_group_name_Hall '-P 1'
_symmetry_space_group_name_H-M 'P -1'
_atom_sites_solution_hydrogens geom
_atom_sites_solution_primary direct
_atom_sites_solution_secondary difmap
_audit_creation_method SHELXL-97
_cell_angle_alpha 90.181(4)
_cell_angle_beta 115.534(3)
_cell_angle_gamma 115.853(3)
_cell_formula_units_Z 2
_cell_length_a 13.355(2)
_cell_length_b 14.450(2)
_cell_length_c 14.685(2)
_cell_measurement_reflns_used 826
_cell_measurement_temperature 273(2)
_cell_measurement_theta_max 24.395
_cell_measurement_theta_min 2.844
_cell_volume 2236.5(6)
_computing_cell_refinement SMART
_computing_data_collection 'SMART (Bruker, 2000)'
_computing_data_reduction 'SAINT (Bruker, 2000)'
_computing_molecular_graphics SHELXTL
_computing_publication_material SHELXTL
_computing_structure_refinement SHELXTL
_computing_structure_solution 'SHELXTL (Bruker, 2000)'
_diffrn_ambient_temperature 273(2)
_diffrn_measured_fraction_theta_full 0.993
_diffrn_measured_fraction_theta_max 0.993
_diffrn_radiation_monochromator graphite
_diffrn_radiation_source 'fine-focus sealed tube'
_diffrn_radiation_type MoK\a
_diffrn_radiation_wavelength 0.71073
_diffrn_reflns_av_R_equivalents 0.0467
_diffrn_reflns_av_sigmaI/netI 0.0778
_diffrn_reflns_limit_h_max 15
_diffrn_reflns_limit_h_min -14
_diffrn_reflns_limit_k_max 17
_diffrn_reflns_limit_k_min -17
_diffrn_reflns_limit_l_max 17
_diffrn_reflns_limit_l_min -15
_diffrn_reflns_number 12272
_diffrn_reflns_theta_full 25.05
_diffrn_reflns_theta_max 25.05
_diffrn_reflns_theta_min 1.58
_exptl_absorpt_coefficient_mu 3.428
_exptl_absorpt_correction_T_max 0.664
_exptl_absorpt_correction_T_min 0.440
_exptl_absorpt_correction_type multi-scan
_exptl_absorpt_process_details 'SADABS(Bruker, 2000)'
_exptl_crystal_colour colorless
_exptl_crystal_density_diffrn 2.647
_exptl_crystal_density_method 'not measured'
_exptl_crystal_description needle
_exptl_crystal_F_000 1666
_exptl_crystal_size_max 0.25
_exptl_crystal_size_mid 0.22
_exptl_crystal_size_min 0.12
_refine_diff_density_max 1.932
_refine_diff_density_min -0.934
_refine_diff_density_rms 0.193
_refine_ls_extinction_method none
_refine_ls_goodness_of_fit_ref 0.954
_refine_ls_hydrogen_treatment constr
_refine_ls_matrix_type full
_refine_ls_number_parameters 640
_refine_ls_number_reflns 7871
_refine_ls_number_restraints 30
_refine_ls_restrained_S_all 0.954
_refine_ls_R_factor_all 0.0957
_refine_ls_R_factor_gt 0.0616
_refine_ls_shift/su_max 0.001
_refine_ls_shift/su_mean 0.000
_refine_ls_structure_factor_coef Fsqd
_refine_ls_weighting_details 'calc w=1/[\s^2^(Fo^2^)+(0.0910P)^2^+0.0000P] where P=(Fo^2^+2Fc^2^)/3'
_refine_ls_weighting_scheme calc
_refine_ls_wR_factor_gt 0.1481
_refine_ls_wR_factor_ref 0.1620
_reflns_number_gt 5188
_reflns_number_total 7871
_reflns_threshold_expression >2sigma(I)
_cod_data_source_file b900308h.txt
_cod_data_source_block 1
_cod_database_code 7200884

loop_
_symmetry_equiv_pos_as_xyz
'x, y, z'
'-x, -y, -z'

loop_
_atom_site_label
_atom_site_type_symbol
_atom_site_fract_x
_atom_site_fract_y
_atom_site_fract_z
_atom_site_U_iso_or_equiv
_atom_site_adp_type
_atom_site_occupancy
_atom_site_symmetry_multiplicity
_atom_site_calc_flag
_atom_site_refinement_flags
_atom_site_disorder_assembly
_atom_site_disorder_group
Ag1 Ag 0.06502(8) 0.40488(6) 0.22677(7) 0.0437(2) Uani 1 1 d . . .
Ag2 Ag 0.24664(8) 0.54556(7) 0.16716(7) 0.0477(2) Uani 1 1 d . . .
Ag3 Ag 0.32621(8) 0.53929(8) 0.38134(7) 0.0513(3) Uani 1 1 d . . .
Ag4 Ag 0.11487(9) 0.53149(8) 0.40848(7) 0.0522(3) Uani 1 1 d . . .
Ag5 Ag -0.01805(8) 0.55176(7) 0.11375(7) 0.0538(3) Uani 1 1 d . . .
Ag6 Ag 0.16478(10) 0.20646(8) 0.29231(8) 0.0587(3) Uani 1 1 d . . .
C1 C 0.1697(9) 0.5768(9) 0.2706(8) 0.040(3) Uani 1 1 d . . .
C2 C 0.1629(10) 0.6589(8) 0.2841(9) 0.041(3) Uani 1 1 d . . .
C3 C 0.1800(10) 0.7625(9) 0.3137(9) 0.053(3) Uani 1 1 d . . .
H3A H 0.2211 0.8099 0.2791 0.064 Uiso 1 1 calc R . .
H3B H 0.0973 0.7573 0.2895 0.064 Uiso 1 1 calc R . .
O1 O 0.2542(7) 0.8076(6) 0.4237(7) 0.056(2) Uani 1 1 d . . .
C4 C 0.3809(10) 0.8406(9) 0.4683(9) 0.044(3) Uani 1 1 d . . .
C5 C 0.4462(11) 0.8336(8) 0.4214(9) 0.050(3) Uani 1 1 d . . .
H5 H 0.4027 0.8026 0.3508 0.059 Uiso 1 1 calc R . .
C6 C 0.5779(11) 0.8721(10) 0.4769(10) 0.054(3) Uani 1 1 d . . .
H6 H 0.6221 0.8683 0.4437 0.065 Uiso 1 1 calc R . .
C7 C 0.6386(11) 0.9150(9) 0.5801(10) 0.051(3) Uani 1 1 d . . .
C8 C 0.5762(13) 0.9241(10) 0.6320(10) 0.064(4) Uani 1 1 d . . .
H8 H 0.6200 0.9546 0.7028 0.077 Uiso 1 1 calc R . .
C9 C 0.4465(12) 0.8864(10) 0.5747(10) 0.060(3) Uani 1 1 d . . .
H9 H 0.4025 0.8916 0.6075 0.071 Uiso 1 1 calc R . .
I1 I 0.83669(8) 0.97414(6) 0.66444(8) 0.0746(3) Uani 1 1 d . . .
O2 O 0.1446(9) 0.3015(7) 0.1635(7) 0.064(2) Uani 1 1 d . . .
O3 O 0.1166(9) 0.3824(7) 0.0349(7) 0.067(2) Uani 1 1 d . . .
C10 C 0.1113(11) 0.3061(9) 0.0718(9) 0.046(3) Uani 1 1 d . . .
C11 C 0.0517(13) 0.1996(11) -0.0048(10) 0.065(4) Uani 1 1 d . . .
F1 F -0.0254(9) 0.1153(7) 0.0170(9) 0.114(3) Uani 1 1 d . . .
F2 F -0.0202(10) 0.2029(7) -0.1044(7) 0.118(4) Uani 1 1 d . . .
C12 C 0.1432(14) 0.1728(8) -0.0091(7) 0.094(5) Uani 1 1 d D . .
F3 F 0.0907(12) 0.0912(8) -0.0867(7) 0.148(5) Uani 1 1 d D . .
F4 F 0.2313(11) 0.2558(8) -0.0195(9) 0.136(4) Uani 1 1 d D . .
F5 F 0.2006(10) 0.1481(7) 0.0793(7) 0.127(4) Uani 1 1 d D . .
O4 O 0.0391(8) 0.2732(6) 0.3183(6) 0.050(2) Uani 1 1 d . . .
O5 O 0.0081(8) 0.3552(6) 0.4229(7) 0.060(2) Uani 1 1 d . . .
C13 C 0.0026(10) 0.2791(9) 0.3810(10) 0.050(3) Uani 1 1 d . . .
C14 C -0.0609(13) 0.1726(10) 0.4099(12) 0.064(4) Uani 1 1 d . . .
F6 F 0.0117(8) 0.1254(7) 0.4357(8) 0.097(3) Uani 1 1 d . . .
F7 F -0.0779(12) 0.1891(8) 0.4898(9) 0.125(4) Uani 1 1 d . . .
C15 C -0.1856(19) 0.0959(12) 0.3240(15) 0.104(6) Uani 1 1 d D . .
F8 F -0.1743(11) 0.0568(8) 0.2504(9) 0.148(5) Uani 1 1 d D . .
F9 F -0.2531(11) 0.0141(8) 0.3491(10) 0.152(5) Uani 1 1 d D . .
F10 F -0.2561(10) 0.1397(10) 0.2798(11) 0.176(7) Uani 1 1 d D . .
O6 O -0.1315(8) 0.2897(7) 0.0966(6) 0.073(3) Uani 1 1 d . . .
O7 O -0.1606(8) 0.3930(6) -0.0128(6) 0.062(2) Uani 1 1 d . . .
C16 C -0.1877(10) 0.3082(9) 0.0144(9) 0.053(3) Uani 1 1 d . . .
C17 C -0.3086(15) 0.2112(11) -0.0675(11) 0.084(5) Uani 1 1 d . . .
F11 F -0.3668(11) 0.2322(8) -0.1536(8) 0.159(6) Uani 1 1 d . . .
F12 F -0.2623(15) 0.1497(19) -0.1118(16) 0.276(13) Uani 1 1 d . . .
C18 C -0.3835(17) 0.1176(13) -0.0471(11) 0.24(2) Uani 1 1 d D . .
F13 F -0.3191(16) 0.0805(11) 0.0154(13) 0.303(16) Uani 1 1 d D . .
F14 F -0.4778(10) 0.0492(9) -0.1286(9) 0.189(7) Uani 1 1 d D . .
F15 F -0.4074(13) 0.1767(18) -0.0051(17) 0.46(3) Uani 1 1 d D . .
O8 O 0.4519(8) 0.6023(8) 0.2095(7) 0.064(2) Uani 1 1 d . . .
O9 O 0.5220(7) 0.6134(7) 0.3817(6) 0.054(2) Uani 1 1 d . . .
C19 C 0.5336(11) 0.6255(10) 0.3033(10) 0.051(3) Uani 1 1 d . . .
C20 C 0.6711(14) 0.6793(15) 0.3214(15) 0.101(7) Uani 1 1 d . . .
F16 F 0.7365(11) 0.7998(12) 0.3987(13) 0.209(9) Uani 1 1 d . . .
F17 F 0.7416(8) 0.6484(9) 0.3890(9) 0.119(4) Uani 1 1 d . . .
C21 C 0.7122(8) 0.7346(8) 0.2560(14) 0.137(10) Uani 1 1 d D . .
F18 F 0.6654(11) 0.6418(12) 0.1937(12) 0.259(13) Uani 1 1 d D . .
F19 F 0.8376(8) 0.7910(8) 0.2970(8) 0.121(4) Uani 1 1 d D . .
F20 F 0.6567(10) 0.7896(9) 0.2083(11) 0.170(6) Uani 1 1 d D . .
O10 O 0.4206(7) 0.5981(7) 0.5611(6) 0.054(2) Uani 1 1 d . . .
O11 O 0.2639(7) 0.5970(7) 0.5816(6) 0.059(2) Uani 1 1 d . . .
C22 C 0.3732(11) 0.6147(9) 0.6106(9) 0.046(3) Uani 1 1 d . . .
C23 C 0.4660(14) 0.6562(12) 0.7286(11) 0.071(4) Uani 1 1 d . . .
F21 F 0.5794(9) 0.7409(10) 0.7421(8) 0.133(4) Uani 1 1 d . . .
F22 F 0.4970(15) 0.5893(11) 0.7693(7) 0.173(7) Uani 1 1 d . . .
C24 C 0.4343(9) 0.7022(9) 0.7958(9) 0.080(4) Uani 1 1 d D . .
F23 F 0.5201(8) 0.7356(8) 0.8951(6) 0.120(4) Uani 1 1 d D . .
F24 F 0.3257(9) 0.6350(10) 0.7905(7) 0.157(6) Uani 1 1 d D . .
F25 F 0.4234(12) 0.7838(9) 0.7645(8) 0.153(5) Uani 1 1 d D . .
O1W O 0.3474(6) 0.3763(6) 0.4085(6) 0.0476(18) Uani 1 1 d . . .
H1WA H 0.3638 0.3722 0.4706 0.057 Uiso 1 1 d R . .
H1WB H 0.4112 0.3844 0.4027 0.057 Uiso 1 1 d R . .
O2W O -0.0612(8) 0.5562(7) 0.3807(6) 0.063(2) Uani 1 1 d . . .
H2WB H -0.1142 0.5028 0.3901 0.076 Uiso 1 1 d R . .
H2WA H -0.0363 0.6099 0.4216 0.076 Uiso 1 1 d R . .
O3W O -0.1470(10) 0.5822(10) 0.1677(8) 0.097(4) Uani 1 1 d . . .
H3WB H -0.2238 0.5500 0.1197 0.117 Uiso 1 1 d R . .
H3WA H -0.1414 0.5609 0.2204 0.117 Uiso 1 1 d R . .
O4W O 0.6058(11) 0.4862(13) 1.0033(9) 0.045(4) Uani 0.50 1 d P . .
H4WA H 0.5800 0.4208 0.9835 0.054 Uiso 0.50 1 d PR . .
H4WB H 0.6142 0.5177 0.9563 0.054 Uiso 0.50 1 d PR . .

loop_
_atom_site_aniso_label
_atom_site_aniso_U_11
_atom_site_aniso_U_22
_atom_site_aniso_U_33
_atom_site_aniso_U_23
_atom_site_aniso_U_13
_atom_site_aniso_U_12
Ag1 0.0434(5) 0.0382(5) 0.0438(5) 0.0156(4) 0.0187(4) 0.0174(4)
Ag2 0.0414(5) 0.0617(6) 0.0401(5) 0.0207(4) 0.0187(4) 0.0259(4)
Ag3 0.0385(5) 0.0796(7) 0.0408(5) 0.0230(5) 0.0146(4) 0.0368(5)
Ag4 0.0493(5) 0.0667(6) 0.0499(5) 0.0206(5) 0.0274(5) 0.0319(5)
Ag5 0.0462(5) 0.0537(6) 0.0449(5) 0.0150(4) 0.0047(4) 0.0280(5)
Ag6 0.0655(6) 0.0565(6) 0.0672(6) 0.0305(5) 0.0291(5) 0.0427(5)
C1 0.029(6) 0.059(7) 0.036(6) 0.021(5) 0.017(5) 0.023(5)
C2 0.036(6) 0.038(6) 0.049(7) 0.021(5) 0.016(5) 0.022(5)
C3 0.035(6) 0.056(8) 0.057(8) 0.013(6) 0.008(6) 0.027(6)
O1 0.047(5) 0.043(5) 0.073(6) 0.001(4) 0.026(4) 0.020(4)
C4 0.037(6) 0.050(7) 0.056(7) 0.025(6) 0.025(6) 0.027(6)
C5 0.047(7) 0.040(7) 0.047(7) -0.001(5) 0.015(6) 0.017(6)
C6 0.041(7) 0.072(9) 0.056(8) 0.022(7) 0.023(6) 0.032(6)
C7 0.053(7) 0.038(6) 0.066(8) 0.019(6) 0.026(7) 0.029(6)
C8 0.067(9) 0.061(8) 0.040(7) 0.016(6) 0.007(7) 0.030(7)
C9 0.065(9) 0.070(9) 0.058(8) 0.021(7) 0.034(7) 0.040(7)
I1 0.0475(5) 0.0418(5) 0.0994(7) 0.0179(5) 0.0060(5) 0.0228(4)
O2 0.093(7) 0.077(6) 0.051(5) 0.039(5) 0.034(5) 0.064(6)
O3 0.092(7) 0.061(6) 0.053(5) 0.029(5) 0.032(5) 0.043(5)
C10 0.053(7) 0.050(7) 0.049(7) 0.030(6) 0.027(6) 0.034(6)
C11 0.063(9) 0.077(10) 0.046(8) 0.021(7) 0.016(7) 0.036(8)
F1 0.096(7) 0.070(6) 0.160(10) 0.036(6) 0.066(7) 0.024(5)
F2 0.126(8) 0.093(7) 0.065(6) -0.006(5) -0.026(5) 0.069(6)
C12 0.097(13) 0.086(13) 0.075(11) 0.007(10) 0.024(10) 0.043(11)
F3 0.194(12) 0.146(10) 0.095(8) -0.017(7) 0.023(8) 0.122(10)
F4 0.160(11) 0.133(10) 0.196(13) 0.063(9) 0.132(11) 0.087(9)
F5 0.122(8) 0.126(9) 0.093(7) 0.005(6) -0.010(6) 0.089(7)
O4 0.065(5) 0.058(5) 0.061(5) 0.034(4) 0.043(5) 0.044(4)
O5 0.081(6) 0.050(5) 0.065(6) 0.016(4) 0.047(5) 0.034(5)
C13 0.040(6) 0.048(7) 0.066(8) 0.030(6) 0.028(6) 0.023(6)
C14 0.060(9) 0.055(8) 0.091(11) 0.038(8) 0.048(8) 0.027(7)
F6 0.096(6) 0.099(6) 0.129(8) 0.075(6) 0.058(6) 0.070(6)
F7 0.198(12) 0.104(7) 0.142(9) 0.067(7) 0.143(10) 0.066(8)
C15 0.115(16) 0.077(13) 0.126(17) 0.031(13) 0.076(15) 0.032(12)
F8 0.145(11) 0.089(8) 0.110(9) -0.007(7) 0.042(8) -0.004(7)
F9 0.124(9) 0.095(8) 0.203(13) 0.058(9) 0.098(10) 0.008(7)
F10 0.081(8) 0.149(11) 0.253(18) 0.085(12) 0.033(9) 0.064(8)
O6 0.055(5) 0.060(6) 0.046(5) 0.026(4) -0.004(4) 0.009(4)
O7 0.054(5) 0.042(5) 0.053(5) 0.019(4) 0.002(4) 0.017(4)
C16 0.038(6) 0.045(7) 0.040(7) 0.013(6) 0.002(5) 0.008(5)
C17 0.079(11) 0.050(9) 0.051(9) 0.010(7) -0.006(8) 0.012(8)
F11 0.122(9) 0.079(7) 0.091(8) 0.021(6) -0.042(7) -0.006(6)
F12 0.136(13) 0.33(3) 0.23(2) -0.157(19) 0.050(13) 0.042(15)
C18 0.25(4) 0.057(14) 0.087(16) 0.000(13) -0.05(2) -0.058(18)
F13 0.30(2) 0.117(11) 0.151(15) 0.077(11) -0.029(15) -0.034(13)
F14 0.110(9) 0.104(9) 0.141(11) 0.017(8) -0.009(8) -0.049(7)
F15 0.072(9) 0.56(5) 0.42(4) -0.37(4) 0.105(16) -0.089(17)
O8 0.045(5) 0.112(7) 0.058(6) 0.039(5) 0.029(5) 0.051(5)
O9 0.036(4) 0.079(6) 0.051(5) 0.024(4) 0.024(4) 0.030(4)
C19 0.040(7) 0.069(8) 0.056(8) 0.022(7) 0.019(6) 0.039(6)
C20 0.044(8) 0.142(16) 0.127(15) 0.084(14) 0.046(10) 0.047(10)
F16 0.089(8) 0.185(14) 0.264(18) -0.128(13) 0.077(10) 0.005(9)
F17 0.058(5) 0.167(10) 0.164(10) 0.100(8) 0.058(6) 0.074(6)
C21 0.072(14) 0.15(2) 0.20(3) 0.11(2) 0.085(16) 0.044(14)
F18 0.090(9) 0.34(3) 0.219(16) -0.178(17) 0.028(10) 0.052(13)
F19 0.063(6) 0.133(9) 0.131(9) 0.026(7) 0.055(6) 0.011(6)
F20 0.097(8) 0.164(12) 0.206(15) 0.128(12) 0.063(9) 0.040(8)
O10 0.042(4) 0.081(6) 0.040(4) 0.014(4) 0.015(4) 0.034(4)
O11 0.049(5) 0.099(7) 0.037(4) 0.016(4) 0.018(4) 0.045(5)
C22 0.040(7) 0.051(7) 0.039(6) 0.012(5) 0.012(5) 0.023(6)
C23 0.066(10) 0.090(11) 0.064(9) 0.022(8) 0.027(8) 0.049(9)
F21 0.075(7) 0.184(12) 0.077(6) -0.020(7) 0.019(5) 0.030(7)
F22 0.307(18) 0.218(13) 0.044(5) 0.031(7) 0.024(8) 0.226(14)
C24 0.086(12) 0.100(13) 0.065(10) 0.026(9) 0.034(9) 0.058(11)
F23 0.113(8) 0.175(11) 0.038(5) -0.006(6) 0.015(5) 0.064(7)
F24 0.095(8) 0.250(15) 0.071(6) 0.023(8) 0.050(6) 0.030(9)
F25 0.227(15) 0.143(10) 0.121(9) 0.022(8) 0.079(10) 0.121(11)
O1W 0.037(4) 0.060(5) 0.045(4) 0.019(4) 0.016(4) 0.027(4)
O2W 0.061(6) 0.089(6) 0.060(5) 0.024(5) 0.037(5) 0.044(5)
O3W 0.095(8) 0.167(11) 0.077(7) 0.060(8) 0.057(7) 0.084(8)
O4W 0.011(6) 0.092(12) 0.022(7) -0.009(7) 0.001(5) 0.023(7)

loop_
_atom_type_symbol
_atom_type_description
_atom_type_scat_dispersion_real
_atom_type_scat_dispersion_imag
_atom_type_scat_source
C C 0.0033 0.0016 'International Tables Vol C Tables 4.2.6.8 and 6.1.1.4'
H H 0.0000 0.0000 'International Tables Vol C Tables 4.2.6.8 and 6.1.1.4'
O O 0.0106 0.0060 'International Tables Vol C Tables 4.2.6.8 and 6.1.1.4'
F F 0.0171 0.0103 'International Tables Vol C Tables 4.2.6.8 and 6.1.1.4'
Ag Ag -0.8971 1.1015 'International Tables Vol C Tables 4.2.6.8 and 6.1.1.4'
I I -0.4742 1.8119 'International Tables Vol C Tables 4.2.6.8 and 6.1.1.4'

loop_
_geom_angle_atom_site_label_1
_geom_angle_atom_site_label_2
_geom_angle_atom_site_label_3
_geom_angle
_geom_angle_site_symmetry_1
_geom_angle_site_symmetry_3
_geom_angle_publ_flag
C1 Ag1 O6 131.6(3) . . ?
C1 Ag1 O4 134.4(3) . . ?
O6 Ag1 O4 86.7(3) . . ?
C1 Ag1 O2 120.3(3) . . ?
O6 Ag1 O2 86.6(3) . . ?
O4 Ag1 O2 79.0(3) . . ?
C1 Ag1 Ag4 55.5(3) . . ?
O6 Ag1 Ag4 124.7(3) . . ?
O4 Ag1 Ag4 83.8(2) . . ?
O2 Ag1 Ag4 143.2(2) . . ?
C1 Ag1 Ag2 51.9(3) . . ?
O6 Ag1 Ag2 117.0(2) . . ?
O4 Ag1 Ag2 139.78(19) . . ?
O2 Ag1 Ag2 71.15(19) . . ?
Ag4 Ag1 Ag2 104.49(4) . . ?
C1 Ag1 Ag3 52.2(3) . . ?
O6 Ag1 Ag3 173.0(3) . . ?
O4 Ag1 Ag3 92.9(2) . . ?
O2 Ag1 Ag3 86.5(2) . . ?
Ag4 Ag1 Ag3 62.06(3) . . ?
Ag2 Ag1 Ag3 59.63(3) . . ?
C1 Ag1 Ag5 53.5(3) . . ?
O6 Ag1 Ag5 78.2(2) . . ?
O4 Ag1 Ag5 151.43(18) . . ?
O2 Ag1 Ag5 123.48(17) . . ?
Ag4 Ag1 Ag5 85.15(4) . . ?
Ag2 Ag1 Ag5 68.64(3) . . ?
Ag3 Ag1 Ag5 104.93(4) . . ?
O8 Ag2 C1 127.8(3) . . ?
O8 Ag2 O3 108.0(3) . . ?
C1 Ag2 O3 118.5(3) . . ?
O8 Ag2 O7 105.7(3) . 2_565 ?
C1 Ag2 O7 105.4(3) . 2_565 ?
O3 Ag2 O7 79.0(3) . 2_565 ?
O8 Ag2 Ag3 85.5(2) . . ?
C1 Ag2 Ag3 51.8(2) . . ?
O3 Ag2 Ag3 119.84(18) . . ?
O7 Ag2 Ag3 154.7(2) 2_565 . ?
O8 Ag2 Ag1 138.0(2) . . ?
C1 Ag2 Ag1 47.9(3) . . ?
O3 Ag2 Ag1 74.3(2) . . ?
O7 Ag2 Ag1 115.7(2) 2_565 . ?
Ag3 Ag2 Ag1 60.20(3) . . ?
O8 Ag2 Ag5 160.1(2) . . ?
C1 Ag2 Ag5 47.3(2) . . ?
O3 Ag2 Ag5 87.6(2) . . ?
O7 Ag2 Ag5 64.3(2) 2_565 . ?
Ag3 Ag2 Ag5 97.62(3) . . ?
Ag1 Ag2 Ag5 57.27(3) . . ?
C1 Ag3 O10 120.2(3) . . ?
C1 Ag3 O9 119.6(3) . . ?
O10 Ag3 O9 93.4(3) . . ?
C1 Ag3 O1W 136.1(3) . . ?
O10 Ag3 O1W 89.2(3) . . ?
O9 Ag3 O1W 86.9(3) . . ?
C1 Ag3 Ag2 51.4(3) . . ?
O10 Ag3 Ag2 159.8(2) . . ?
O9 Ag3 Ag2 79.3(2) . . ?
O1W Ag3 Ag2 108.91(17) . . ?
C1 Ag3 Ag1 47.9(3) . . ?
O10 Ag3 Ag1 131.34(19) . . ?
O9 Ag3 Ag1 135.0(2) . . ?
O1W Ag3 Ag1 88.41(17) . . ?
Ag2 Ag3 Ag1 60.16(3) . . ?
C1 Ag3 Ag4 53.1(2) . . ?
O10 Ag3 Ag4 77.53(19) . . ?
O9 Ag3 Ag4 158.4(2) . . ?
O1W Ag3 Ag4 112.25(16) . . ?
Ag2 Ag3 Ag4 102.53(3) . . ?
Ag1 Ag3 Ag4 58.84(3) . . ?
O11 Ag4 O5 95.4(3) . . ?
O11 Ag4 O2W 109.0(3) . . ?
O5 Ag4 O2W 90.7(3) . . ?
O11 Ag4 C1 122.4(3) . . ?
O5 Ag4 C1 124.1(3) . . ?
O2W Ag4 C1 110.3(3) . . ?
O11 Ag4 C2 115.3(3) . . ?
O5 Ag4 C2 147.0(3) . . ?
O2W Ag4 C2 90.5(3) . . ?
C1 Ag4 C2 27.8(3) . . ?
O11 Ag4 Ag1 138.2(2) . . ?
O5 Ag4 Ag1 76.8(2) . . ?
O2W Ag4 Ag1 112.1(2) . . ?
C1 Ag4 Ag1 47.4(3) . . ?
C2 Ag4 Ag1 72.3(2) . . ?
O11 Ag4 Ag3 84.17(19) . . ?
O5 Ag4 Ag3 103.9(2) . . ?
O2W Ag4 Ag3 159.57(19) . . ?
C1 Ag4 Ag3 49.5(2) . . ?
C2 Ag4 Ag3 69.5(2) . . ?
Ag1 Ag4 Ag3 59.10(3) . . ?
O7 Ag5 O3W 103.4(4) . . ?
O7 Ag5 C1 123.7(3) . . ?
O3W Ag5 C1 107.0(3) . . ?
O7 Ag5 C2 152.7(3) . . ?
O3W Ag5 C2 87.8(4) . . ?
C1 Ag5 C2 29.6(3) . . ?
O7 Ag5 O3 80.0(3) . 2_565 ?
O3W Ag5 O3 82.5(3) . 2_565 ?
C1 Ag5 O3 149.4(3) . 2_565 ?
C2 Ag5 O3 126.6(3) . 2_565 ?
O7 Ag5 Ag1 79.53(18) . . ?
O3W Ag5 Ag1 110.5(2) . . ?
C1 Ag5 Ag1 45.7(3) . . ?
C2 Ag5 Ag1 73.2(2) . . ?
O3 Ag5 Ag1 157.9(2) 2_565 . ?
O7 Ag5 Ag2 97.7(2) . . ?
O3W Ag5 Ag2 151.0(3) . . ?
C1 Ag5 Ag2 44.0(2) . . ?
C2 Ag5 Ag2 64.9(2) . . ?
O3 Ag5 Ag2 121.0(2) 2_565 . ?
Ag1 Ag5 Ag2 54.09(3) . . ?
O2 Ag6 O4 81.3(3) . . ?
O2 Ag6 O1W 84.9(3) . . ?
O4 Ag6 O1W 85.0(3) . . ?
O2 Ag6 I1 143.6(2) . 2_666 ?
O4 Ag6 I1 124.57(17) . 2_666 ?
O1W Ag6 I1 119.18(16) . 2_666 ?
C2 C1 Ag1 145.0(8) . . ?
C2 C1 Ag2 124.2(8) . . ?
Ag1 C1 Ag2 80.1(4) . . ?
C2 C1 Ag3 126.8(8) . . ?
Ag1 C1 Ag3 79.9(4) . . ?
Ag2 C1 Ag3 76.7(3) . . ?
C2 C1 Ag4 86.7(7) . . ?
Ag1 C1 Ag4 77.1(3) . . ?
Ag2 C1 Ag4 148.0(5) . . ?
Ag3 C1 Ag4 77.4(3) . . ?
C2 C1 Ag5 75.6(7) . . ?
Ag1 C1 Ag5 80.8(3) . . ?
Ag2 C1 Ag5 88.7(3) . . ?
Ag3 C1 Ag5 157.5(6) . . ?
Ag4 C1 Ag5 109.3(4) . . ?
C1 C2 C3 169.3(11) . . ?
C1 C2 Ag5 74.7(7) . . ?
C3 C2 Ag5 115.3(7) . . ?
C1 C2 Ag4 65.5(6) . . ?
C3 C2 Ag4 114.0(8) . . ?
Ag5 C2 Ag4 101.8(3) . . ?
O1 C3 C2 113.8(9) . . ?
O1 C3 H3A 108.8 . . ?
C2 C3 H3A 108.8 . . ?
O1 C3 H3B 108.8 . . ?
C2 C3 H3B 108.8 . . ?
H3A C3 H3B 107.7 . . ?
C4 O1 C3 117.2(9) . . ?
C5 C4 O1 127.5(11) . . ?
C5 C4 C9 119.0(11) . . ?
O1 C4 C9 113.5(10) . . ?
C4 C5 C6 121.6(11) . . ?
C4 C5 H5 119.2 . . ?
C6 C5 H5 119.2 . . ?
C7 C6 C5 118.1(11) . . ?
C7 C6 H6 121.0 . . ?
C5 C6 H6 121.0 . . ?
C6 C7 C8 122.6(11) . . ?
C6 C7 I1 118.6(9) . . ?
C8 C7 I1 118.8(10) . . ?
C9 C8 C7 117.8(12) . . ?
C9 C8 H8 121.1 . . ?
C7 C8 H8 121.1 . . ?
C8 C9 C4 120.9(12) . . ?
C8 C9 H9 119.6 . . ?
C4 C9 H9 119.6 . . ?
C7 I1 Ag6 98.3(3) . 2_666 ?
C10 O2 Ag6 151.0(8) . . ?
C10 O2 Ag1 104.7(7) . . ?
Ag6 O2 Ag1 96.2(3) . . ?
C10 O3 Ag2 112.0(8) . . ?
C10 O3 Ag5 147.1(9) . 2_565 ?
Ag2 O3 Ag5 98.7(3) . 2_565 ?
O3 C10 O2 128.0(12) . . ?
O3 C10 C11 117.1(11) . . ?
O2 C10 C11 114.9(9) . . ?
F1 C11 F2 107.1(12) . . ?
F1 C11 C12 105.5(11) . . ?
F2 C11 C12 105.7(11) . . ?
F1 C11 C10 113.1(11) . . ?
F2 C11 C10 110.1(10) . . ?
C12 C11 C10 114.7(10) . . ?
F3 C12 F4 108.4(11) . . ?
F3 C12 F5 107.7(10) . . ?
F4 C12 F5 108.1(11) . . ?
F3 C12 C11 113.1(13) . . ?
F4 C12 C11 109.8(12) . . ?
F5 C12 C11 109.5(12) . . ?
C13 O4 Ag1 116.6(7) . . ?
C13 O4 Ag6 139.3(7) . . ?
Ag1 O4 Ag6 99.9(3) . . ?
C13 O5 Ag4 124.4(7) . . ?
O5 C13 O4 129.4(10) . . ?
O5 C13 C14 115.7(11) . . ?
O4 C13 C14 114.9(11) . . ?
F7 C14 F6 108.2(12) . . ?
F7 C14 C15 107.2(11) . . ?
F6 C14 C15 106.6(11) . . ?
F7 C14 C13 110.8(12) . . ?
F6 C14 C13 110.9(10) . . ?
C15 C14 C13 112.9(11) . . ?
F10 C15 F9 106.4(12) . . ?
F10 C15 F8 105.9(13) . . ?
F9 C15 F8 105.5(12) . . ?
F10 C15 C14 111.8(13) . . ?
F9 C15 C14 115.4(14) . . ?
F8 C15 C14 111.3(13) . . ?
C16 O6 Ag1 125.4(7) . . ?
C16 O7 Ag5 119.3(8) . . ?
C16 O7 Ag2 137.4(8) . 2_565 ?
Ag5 O7 Ag2 101.8(3) . 2_565 ?
O6 C16 O7 129.5(11) . . ?
O6 C16 C17 114.8(10) . . ?
O7 C16 C17 115.7(10) . . ?
F11 C17 C18 115.7(13) . . ?
F11 C17 C16 113.9(11) . . ?
C18 C17 C16 125.9(12) . . ?
F11 C17 F12 95.6(16) . . ?
C18 C17 F12 89.9(14) . . ?
C16 C17 F12 105.6(13) . . ?
F13 C18 F14 113.2(11) . . ?
F13 C18 F15 114.4(13) . . ?
F14 C18 F15 114.8(12) . . ?
F13 C18 C17 113.1(16) . . ?
F14 C18 C17 113.3(16) . . ?
F15 C18 C17 85.0(16) . . ?
C19 O8 Ag2 119.5(7) . . ?
C19 O9 Ag3 124.0(7) . . ?
O9 C19 O8 131.0(11) . . ?
O9 C19 C20 115.6(12) . . ?
O8 C19 C20 113.4(12) . . ?
F17 C20 C21 119.0(12) . . ?
F17 C20 C19 113.5(11) . . ?
C21 C20 C19 125.5(12) . . ?
F17 C20 F16 95.5(15) . . ?
C21 C20 F16 86.2(12) . . ?
C19 C20 F16 102.4(13) . . ?
F20 C21 F19 111.3(9) . . ?
F20 C21 F18 112.0(11) . . ?
F19 C21 F18 111.8(10) . . ?
F20 C21 C20 116.9(14) . . ?
F19 C21 C20 114.4(14) . . ?
F18 C21 C20 88.6(14) . . ?
C22 O10 Ag3 127.5(7) . . ?
C22 O11 Ag4 120.5(7) . . ?
O11 C22 O10 130.2(11) . . ?
O11 C22 C23 116.9(11) . . ?
O10 C22 C23 112.7(10) . . ?
F22 C23 F21 104.7(14) . . ?
F22 C23 C24 108.4(12) . . ?
F21 C23 C24 102.7(12) . . ?
F22 C23 C22 112.8(13) . . ?
F21 C23 C22 107.6(11) . . ?
C24 C23 C22 119.2(11) . . ?
F25 C24 F24 107.1(10) . . ?
F25 C24 F23 107.2(10) . . ?
F24 C24 F23 106.7(9) . . ?
F25 C24 C23 108.8(11) . . ?
F24 C24 C23 112.3(12) . . ?
F23 C24 C23 114.3(11) . . ?
Ag6 O1W Ag3 117.3(3) . . ?
Ag6 O1W H1WA 108.0 . . ?
Ag3 O1W H1WA 107.9 . . ?
Ag6 O1W H1WB 108.0 . . ?
Ag3 O1W H1WB 107.9 . . ?
H1WA O1W H1WB 107.3 . . ?
Ag4 O2W H2WB 109.2 . . ?
Ag4 O2W H2WA 109.7 . . ?
H2WB O2W H2WA 109.8 . . ?
Ag5 O3W H3WB 109.7 . . ?
Ag5 O3W H3WA 109.6 . . ?
H3WB O3W H3WA 109.8 . . ?
H4WA O4W H4WB 109.7 . . ?

loop_
_geom_bond_atom_site_label_1
_geom_bond_atom_site_label_2
_geom_bond_distance
_geom_bond_site_symmetry_2
_geom_bond_publ_flag
Ag1 C1 2.174(11) . ?
Ag1 O6 2.271(8) . ?
Ag1 O4 2.321(7) . ?
Ag1 O2 2.540(8) . ?
Ag1 Ag4 2.8785(14) . ?
Ag1 Ag2 2.8850(12) . ?
Ag1 Ag3 2.8862(13) . ?
Ag1 Ag5 2.9963(12) . ?
Ag2 O8 2.268(7) . ?
Ag2 C1 2.305(10) . ?
Ag2 O3 2.417(9) . ?
Ag2 O7 2.430(7) 2_565 ?
Ag2 Ag3 2.8696(13) . ?
Ag2 Ag5 3.3175(13) . ?
Ag3 C1 2.317(10) . ?
Ag3 O10 2.337(8) . ?
Ag3 O9 2.351(7) . ?
Ag3 O1W 2.506(7) . ?
Ag3 Ag4 2.9717(13) . ?
Ag4 O11 2.302(8) . ?
Ag4 O5 2.380(8) . ?
Ag4 O2W 2.393(8) . ?
Ag4 C1 2.435(9) . ?
Ag4 C2 2.672(10) . ?
Ag5 O7 2.335(8) . ?
Ag5 O3W 2.371(9) . ?
Ag5 C1 2.439(10) . ?
Ag5 C2 2.449(11) . ?
Ag5 O3 2.456(8) 2_565 ?
Ag6 O2 2.332(7) . ?
Ag6 O4 2.420(7) . ?
Ag6 O1W 2.459(7) . ?
Ag6 I1 2.6815(12) 2_666 ?
C1 C2 1.250(14) . ?
C2 C3 1.447(15) . ?
C3 O1 1.437(14) . ?
C3 H3A 0.9700 . ?
C3 H3B 0.9700 . ?
O1 C4 1.363(12) . ?
C4 C5 1.355(15) . ?
C4 C9 1.398(17) . ?
C5 C6 1.406(15) . ?
C5 H5 0.9300 . ?
C6 C7 1.354(17) . ?
C6 H6 0.9300 . ?
C7 C8 1.391(17) . ?
C7 I1 2.112(12) . ?
C8 C9 1.386(17) . ?
C8 H8 0.9300 . ?
C9 H9 0.9300 . ?
I1 Ag6 2.6815(12) 2_666 ?
O2 C10 1.234(13) . ?
O3 C10 1.218(12) . ?
O3 Ag5 2.456(8) 2_565 ?
C10 C11 1.554(18) . ?
C11 F1 1.357(15) . ?
C11 F2 1.376(14) . ?
C11 C12 1.46(2) . ?
C12 F3 1.328(10) . ?
C12 F4 1.330(10) . ?
C12 F5 1.336(10) . ?
O4 C13 1.231(14) . ?
O5 C13 1.217(14) . ?
C13 C14 1.562(15) . ?
C14 F7 1.327(16) . ?
C14 F6 1.346(14) . ?
C14 C15 1.47(2) . ?
C15 F10 1.305(11) . ?
C15 F9 1.306(11) . ?
C15 F8 1.311(11) . ?
O6 C16 1.220(13) . ?
O7 C16 1.237(13) . ?
O7 Ag2 2.430(7) 2_565 ?
C16 C17 1.536(17) . ?
C17 F11 1.286(16) . ?
C17 C18 1.41(3) . ?
C17 F12 1.56(2) . ?
C18 F13 1.263(11) . ?
C18 F14 1.266(11) . ?
C18 F15 1.270(11) . ?
O8 C19 1.259(14) . ?
O9 C19 1.230(14) . ?
C19 C20 1.543(17) . ?
C20 F17 1.279(16) . ?
C20 C21 1.39(2) . ?
C20 F16 1.70(2) . ?
C21 F20 1.319(9) . ?
C21 F19 1.330(9) . ?
C21 F18 1.340(10) . ?
O10 C22 1.232(13) . ?
O11 C22 1.232(13) . ?
C22 C23 1.547(18) . ?
C23 F22 1.265(16) . ?
C23 F21 1.398(17) . ?
C23 C24 1.48(2) . ?
C24 F25 1.311(9) . ?
C24 F24 1.314(9) . ?
C24 F23 1.321(9) . ?
O1W H1WA 0.8500 . ?
O1W H1WB 0.8501 . ?
O2W H2WB 0.8499 . ?
O2W H2WA 0.8201 . ?
O3W H3WB 0.8499 . ?
O3W H3WA 0.8200 . ?
O4W H4WA 0.8500 . ?
O4W H4WB 0.8498 . ?

loop_
_geom_hbond_atom_site_label_D
_geom_hbond_atom_site_label_H
_geom_hbond_atom_site_label_A
_geom_hbond_distance_DH
_geom_hbond_distance_HA
_geom_hbond_distance_DA
_geom_hbond_angle_DHA
_geom_hbond_site_symmetry_A
O1W H1WA O9 0.85 1.98 2.773(11) 153.8 2_666
O1W H1WB O10 0.85 1.97 2.782(10) 160.5 2_666
O2W H2WB O11 0.85 2.11 2.934(11) 162.8 2_566
O2W H2WA O5 0.82 2.17 2.807(12) 134.9 2_566
O3W H3WA O2W 0.82 2.14 2.922(12) 159.1 .

loop_
_geom_torsion_atom_site_label_1
_geom_torsion_atom_site_label_2
_geom_torsion_atom_site_label_3
_geom_torsion_atom_site_label_4
_geom_torsion
_geom_torsion_site_symmetry_1
_geom_torsion_site_symmetry_2
_geom_torsion_site_symmetry_3
_geom_torsion_site_symmetry_4
_geom_torsion_publ_flag
C1 Ag1 Ag2 O8 103.3(5) . . . . ?
O6 Ag1 Ag2 O8 -133.5(5) . . . . ?
O4 Ag1 Ag2 O8 -13.4(5) . . . . ?
O2 Ag1 Ag2 O8 -57.6(4) . . . . ?
Ag4 Ag1 Ag2 O8 84.2(4) . . . . ?
Ag3 Ag1 Ag2 O8 39.6(4) . . . . ?
Ag5 Ag1 Ag2 O8 163.0(4) . . . . ?
O6 Ag1 Ag2 C1 123.2(4) . . . . ?
O4 Ag1 Ag2 C1 -116.8(5) . . . . ?
O2 Ag1 Ag2 C1 -161.0(4) . . . . ?
Ag4 Ag1 Ag2 C1 -19.1(3) . . . . ?
Ag3 Ag1 Ag2 C1 -63.7(3) . . . . ?
Ag5 Ag1 Ag2 C1 59.6(3) . . . . ?
C1 Ag1 Ag2 O3 -157.1(4) . . . . ?
O6 Ag1 Ag2 O3 -33.9(3) . . . . ?
O4 Ag1 Ag2 O3 86.2(4) . . . . ?
O2 Ag1 Ag2 O3 41.9(3) . . . . ?
Ag4 Ag1 Ag2 O3 -176.2(2) . . . . ?
Ag3 Ag1 Ag2 O3 139.2(2) . . . . ?
Ag5 Ag1 Ag2 O3 -97.5(2) . . . . ?
C1 Ag1 Ag2 O7 -88.0(4) . . . 2_565 ?
O6 Ag1 Ag2 O7 35.2(4) . . . 2_565 ?
O4 Ag1 Ag2 O7 155.3(4) . . . 2_565 ?
O2 Ag1 Ag2 O7 111.1(3) . . . 2_565 ?
Ag4 Ag1 Ag2 O7 -107.1(2) . . . 2_565 ?
Ag3 Ag1 Ag2 O7 -151.7(2) . . . 2_565 ?
Ag5 Ag1 Ag2 O7 -28.3(2) . . . 2_565 ?
C1 Ag1 Ag2 Ag3 63.7(3) . . . . ?
O6 Ag1 Ag2 Ag3 -173.1(3) . . . . ?
O4 Ag1 Ag2 Ag3 -53.0(3) . . . . ?
O2 Ag1 Ag2 Ag3 -97.2(2) . . . . ?
Ag4 Ag1 Ag2 Ag3 44.58(4) . . . . ?
Ag5 Ag1 Ag2 Ag3 123.35(4) . . . . ?
C1 Ag1 Ag2 Ag5 -59.6(3) . . . . ?
O6 Ag1 Ag2 Ag5 63.6(3) . . . . ?
O4 Ag1 Ag2 Ag5 -176.4(3) . . . . ?
O2 Ag1 Ag2 Ag5 139.4(2) . . . . ?
Ag4 Ag1 Ag2 Ag5 -78.77(4) . . . . ?
Ag3 Ag1 Ag2 Ag5 -123.35(4) . . . . ?
O8 Ag2 Ag3 C1 147.5(4) . . . . ?
O3 Ag2 Ag3 C1 -104.4(4) . . . . ?
O7 Ag2 Ag3 C1 29.7(6) 2_565 . . . ?
Ag1 Ag2 Ag3 C1 -57.9(3) . . . . ?
Ag5 Ag2 Ag3 C1 -12.7(3) . . . . ?
O8 Ag2 Ag3 O10 75.1(6) . . . . ?
C1 Ag2 Ag3 O10 -72.4(6) . . . . ?
O3 Ag2 Ag3 O10 -176.8(6) . . . . ?
O7 Ag2 Ag3 O10 -42.8(7) 2_565 . . . ?
Ag1 Ag2 Ag3 O10 -130.3(5) . . . . ?
Ag5 Ag2 Ag3 O10 -85.1(5) . . . . ?
O8 Ag2 Ag3 O9 5.0(3) . . . . ?
C1 Ag2 Ag3 O9 -142.5(4) . . . . ?
O3 Ag2 Ag3 O9 113.1(3) . . . . ?
O7 Ag2 Ag3 O9 -112.9(5) 2_565 . . . ?
Ag1 Ag2 Ag3 O9 159.6(2) . . . . ?
Ag5 Ag2 Ag3 O9 -155.3(2) . . . . ?
O8 Ag2 Ag3 O1W -77.9(3) . . . . ?
C1 Ag2 Ag3 O1W 134.5(4) . . . . ?
O3 Ag2 Ag3 O1W 30.2(3) . . . . ?
O7 Ag2 Ag3 O1W 164.2(5) 2_565 . . . ?
Ag1 Ag2 Ag3 O1W 76.68(17) . . . . ?
Ag5 Ag2 Ag3 O1W 121.83(17) . . . . ?
O8 Ag2 Ag3 Ag1 -154.6(2) . . . . ?
C1 Ag2 Ag3 Ag1 57.9(3) . . . . ?
O3 Ag2 Ag3 Ag1 -46.5(3) . . . . ?
O7 Ag2 Ag3 Ag1 87.5(4) 2_565 . . . ?
Ag5 Ag2 Ag3 Ag1 45.15(3) . . . . ?
O8 Ag2 Ag3 Ag4 163.0(2) . . . . ?
C1 Ag2 Ag3 Ag4 15.5(3) . . . . ?
O3 Ag2 Ag3 Ag4 -88.9(3) . . . . ?
O7 Ag2 Ag3 Ag4 45.1(4) 2_565 . . . ?
Ag1 Ag2 Ag3 Ag4 -42.40(4) . . . . ?
Ag5 Ag2 Ag3 Ag4 2.75(4) . . . . ?
O6 Ag1 Ag3 C1 125.7(17) . . . . ?
O4 Ag1 Ag3 C1 -147.8(4) . . . . ?
O2 Ag1 Ag3 C1 133.4(4) . . . . ?
Ag4 Ag1 Ag3 C1 -66.5(3) . . . . ?
Ag2 Ag1 Ag3 C1 63.3(3) . . . . ?
Ag5 Ag1 Ag3 C1 9.6(3) . . . . ?
C1 Ag1 Ag3 O10 96.2(4) . . . . ?
O6 Ag1 Ag3 O10 -138.0(16) . . . . ?
O4 Ag1 Ag3 O10 -51.6(3) . . . . ?
O2 Ag1 Ag3 O10 -130.4(3) . . . . ?
Ag4 Ag1 Ag3 O10 29.8(3) . . . . ?
Ag2 Ag1 Ag3 O10 159.5(3) . . . . ?
Ag5 Ag1 Ag3 O10 105.9(3) . . . . ?
C1 Ag1 Ag3 O9 -92.2(4) . . . . ?
O6 Ag1 Ag3 O9 33.5(17) . . . . ?
O4 Ag1 Ag3 O9 119.9(3) . . . . ?
O2 Ag1 Ag3 O9 41.2(3) . . . . ?
Ag4 Ag1 Ag3 O9 -158.7(3) . . . . ?
Ag2 Ag1 Ag3 O9 -29.0(3) . . . . ?
Ag5 Ag1 Ag3 O9 -82.6(3) . . . . ?
C1 Ag1 Ag3 O1W -176.2(4) . . . . ?
O6 Ag1 Ag3 O1W -50.5(16) . . . . ?
O4 Ag1 Ag3 O1W 36.0(2) . . . . ?
O2 Ag1 Ag3 O1W -42.8(2) . . . . ?
Ag4 Ag1 Ag3 O1W 117.35(17) . . . . ?
Ag2 Ag1 Ag3 O1W -112.93(17) . . . . ?
Ag5 Ag1 Ag3 O1W -166.56(17) . . . . ?
C1 Ag1 Ag3 Ag2 -63.3(3) . . . . ?
O6 Ag1 Ag3 Ag2 62.5(16) . . . . ?
O4 Ag1 Ag3 Ag2 148.90(19) . . . . ?
O2 Ag1 Ag3 Ag2 70.14(17) . . . . ?
Ag4 Ag1 Ag3 Ag2 -129.72(4) . . . . ?
Ag5 Ag1 Ag3 Ag2 -53.63(4) . . . . ?
C1 Ag1 Ag3 Ag4 66.5(3) . . . . ?
O6 Ag1 Ag3 Ag4 -167.8(16) . . . . ?
O4 Ag1 Ag3 Ag4 -81.38(19) . . . . ?
O2 Ag1 Ag3 Ag4 -160.14(17) . . . . ?
Ag2 Ag1 Ag3 Ag4 129.72(4) . . . . ?
Ag5 Ag1 Ag3 Ag4 76.09(4) . . . . ?
C1 Ag1 Ag4 O11 -93.7(5) . . . . ?
O6 Ag1 Ag4 O11 146.1(4) . . . . ?
O4 Ag1 Ag4 O11 64.5(4) . . . . ?
O2 Ag1 Ag4 O11 2.3(5) . . . . ?
Ag2 Ag1 Ag4 O11 -75.4(3) . . . . ?
Ag3 Ag1 Ag4 O11 -32.2(3) . . . . ?
Ag5 Ag1 Ag4 O11 -141.9(3) . . . . ?
C1 Ag1 Ag4 O5 -176.8(4) . . . . ?
O6 Ag1 Ag4 O5 62.9(3) . . . . ?
O4 Ag1 Ag4 O5 -18.7(3) . . . . ?
O2 Ag1 Ag4 O5 -80.8(4) . . . . ?
Ag2 Ag1 Ag4 O5 -158.6(2) . . . . ?
Ag3 Ag1 Ag4 O5 -115.3(2) . . . . ?
Ag5 Ag1 Ag4 O5 134.9(2) . . . . ?
C1 Ag1 Ag4 O2W 97.8(4) . . . . ?
O6 Ag1 Ag4 O2W -22.4(3) . . . . ?
O4 Ag1 Ag4 O2W -104.0(3) . . . . ?
O2 Ag1 Ag4 O2W -166.2(4) . . . . ?
Ag2 Ag1 Ag4 O2W 116.1(2) . . . . ?
Ag3 Ag1 Ag4 O2W 159.3(2) . . . . ?
Ag5 Ag1 Ag4 O2W 49.6(2) . . . . ?
O6 Ag1 Ag4 C1 -120.3(4) . . . . ?
O4 Ag1 Ag4 C1 158.2(4) . . . . ?
O2 Ag1 Ag4 C1 96.0(4) . . . . ?
Ag2 Ag1 Ag4 C1 18.3(3) . . . . ?
Ag3 Ag1 Ag4 C1 61.5(3) . . . . ?
Ag5 Ag1 Ag4 C1 -48.2(3) . . . . ?
C1 Ag1 Ag4 C2 14.7(4) . . . . ?
O6 Ag1 Ag4 C2 -105.5(3) . . . . ?
O4 Ag1 Ag4 C2 172.9(3) . . . . ?
O2 Ag1 Ag4 C2 110.8(4) . . . . ?
Ag2 Ag1 Ag4 C2 33.0(2) . . . . ?
Ag3 Ag1 Ag4 C2 76.2(2) . . . . ?
Ag5 Ag1 Ag4 C2 -33.5(2) . . . . ?
C1 Ag1 Ag4 Ag3 -61.5(3) . . . . ?
O6 Ag1 Ag4 Ag3 178.2(2) . . . . ?
O4 Ag1 Ag4 Ag3 96.65(19) . . . . ?
O2 Ag1 Ag4 Ag3 34.5(3) . . . . ?
Ag2 Ag1 Ag4 Ag3 -43.27(3) . . . . ?
Ag5 Ag1 Ag4 Ag3 -109.73(3) . . . . ?
C1 Ag3 Ag4 O11 -142.7(4) . . . . ?
O10 Ag3 Ag4 O11 1.5(3) . . . . ?
O9 Ag3 Ag4 O11 -65.2(6) . . . . ?
O1W Ag3 Ag4 O11 85.5(3) . . . . ?
Ag2 Ag3 Ag4 O11 -157.8(2) . . . . ?
Ag1 Ag3 Ag4 O11 159.1(2) . . . . ?
C1 Ag3 Ag4 O5 123.2(4) . . . . ?
O10 Ag3 Ag4 O5 -92.6(3) . . . . ?
O9 Ag3 Ag4 O5 -159.3(6) . . . . ?
O1W Ag3 Ag4 O5 -8.6(3) . . . . ?
Ag2 Ag3 Ag4 O5 108.1(2) . . . . ?
Ag1 Ag3 Ag4 O5 65.0(2) . . . . ?
C1 Ag3 Ag4 O2W -11.3(7) . . . . ?
O10 Ag3 Ag4 O2W 132.9(7) . . . . ?
O9 Ag3 Ag4 O2W 66.2(8) . . . . ?
O1W Ag3 Ag4 O2W -143.1(7) . . . . ?
Ag2 Ag3 Ag4 O2W -26.4(7) . . . . ?
Ag1 Ag3 Ag4 O2W -69.5(7) . . . . ?
O10 Ag3 Ag4 C1 144.2(4) . . . . ?
O9 Ag3 Ag4 C1 77.5(6) . . . . ?
O1W Ag3 Ag4 C1 -131.8(4) . . . . ?
Ag2 Ag3 Ag4 C1 -15.1(4) . . . . ?
Ag1 Ag3 Ag4 C1 -58.2(4) . . . . ?
C1 Ag3 Ag4 C2 -22.8(4) . . . . ?
O10 Ag3 Ag4 C2 121.4(3) . . . . ?
O9 Ag3 Ag4 C2 54.6(6) . . . . ?
O1W Ag3 Ag4 C2 -154.7(3) . . . . ?
Ag2 Ag3 Ag4 C2 -38.0(3) . . . . ?
Ag1 Ag3 Ag4 C2 -81.1(3) . . . . ?
C1 Ag3 Ag4 Ag1 58.2(4) . . . . ?
O10 Ag3 Ag4 Ag1 -157.6(2) . . . . ?
O9 Ag3 Ag4 Ag1 135.7(5) . . . . ?
O1W Ag3 Ag4 Ag1 -73.60(19) . . . . ?
Ag2 Ag3 Ag4 Ag1 43.12(4) . . . . ?
C1 Ag1 Ag5 O7 165.3(4) . . . . ?
O6 Ag1 Ag5 O7 -17.8(4) . . . . ?
O4 Ag1 Ag5 O7 -77.3(5) . . . . ?
O2 Ag1 Ag5 O7 60.0(3) . . . . ?
Ag4 Ag1 Ag5 O7 -144.8(2) . . . . ?
Ag2 Ag1 Ag5 O7 107.6(2) . . . . ?
Ag3 Ag1 Ag5 O7 155.8(2) . . . . ?
C1 Ag1 Ag5 O3W -94.2(4) . . . . ?
O6 Ag1 Ag5 O3W 82.7(4) . . . . ?
O4 Ag1 Ag5 O3W 23.2(5) . . . . ?
O2 Ag1 Ag5 O3W 160.5(4) . . . . ?
Ag4 Ag1 Ag5 O3W -44.3(3) . . . . ?
Ag2 Ag1 Ag5 O3W -151.9(3) . . . . ?
Ag3 Ag1 Ag5 O3W -103.7(3) . . . . ?
O6 Ag1 Ag5 C1 176.9(4) . . . . ?
O4 Ag1 Ag5 C1 117.4(5) . . . . ?
O2 Ag1 Ag5 C1 -105.3(4) . . . . ?
Ag4 Ag1 Ag5 C1 49.9(3) . . . . ?
Ag2 Ag1 Ag5 C1 -57.7(3) . . . . ?
Ag3 Ag1 Ag5 C1 -9.5(3) . . . . ?
C1 Ag1 Ag5 C2 -13.1(4) . . . . ?
O6 Ag1 Ag5 C2 163.8(4) . . . . ?
O4 Ag1 Ag5 C2 104.3(5) . . . . ?
O2 Ag1 Ag5 C2 -118.4(4) . . . . ?
Ag4 Ag1 Ag5 C2 36.8(3) . . . . ?
Ag2 Ag1 Ag5 C2 -70.8(3) . . . . ?
Ag3 Ag1 Ag5 C2 -22.6(3) . . . . ?
C1 Ag1 Ag5 O3 142.5(7) . . . 2_565 ?
O6 Ag1 Ag5 O3 -40.6(6) . . . 2_565 ?
O4 Ag1 Ag5 O3 -100.1(7) . . . 2_565 ?
O2 Ag1 Ag5 O3 37.2(6) . . . 2_565 ?
Ag4 Ag1 Ag5 O3 -167.6(6) . . . 2_565 ?
Ag2 Ag1 Ag5 O3 84.8(6) . . . 2_565 ?
Ag3 Ag1 Ag5 O3 133.1(6) . . . 2_565 ?
C1 Ag1 Ag5 Ag2 57.7(3) . . . . ?
O6 Ag1 Ag5 Ag2 -125.4(3) . . . . ?
O4 Ag1 Ag5 Ag2 175.1(4) . . . . ?
O2 Ag1 Ag5 Ag2 -47.6(3) . . . . ?
Ag4 Ag1 Ag5 Ag2 107.63(4) . . . . ?
Ag3 Ag1 Ag5 Ag2 48.24(3) . . . . ?
O8 Ag2 Ag5 O7 144.1(7) . . . . ?
C1 Ag2 Ag5 O7 -131.7(4) . . . . ?
O3 Ag2 Ag5 O7 1.7(3) . . . . ?
O7 Ag2 Ag5 O7 80.6(3) 2_565 . . . ?
Ag3 Ag2 Ag5 O7 -118.07(19) . . . . ?
Ag1 Ag2 Ag5 O7 -71.07(19) . . . . ?
O8 Ag2 Ag5 O3W -79.4(8) . . . . ?
C1 Ag2 Ag5 O3W 4.8(7) . . . . ?
O3 Ag2 Ag5 O3W 138.2(6) . . . . ?
O7 Ag2 Ag5 O3W -142.9(6) 2_565 . . . ?
Ag3 Ag2 Ag5 O3W 18.4(6) . . . . ?
Ag1 Ag2 Ag5 O3W 65.4(6) . . . . ?
O8 Ag2 Ag5 C1 -84.2(7) . . . . ?
O3 Ag2 Ag5 C1 133.4(4) . . . . ?
O7 Ag2 Ag5 C1 -147.7(4) 2_565 . . . ?
Ag3 Ag2 Ag5 C1 13.6(4) . . . . ?
Ag1 Ag2 Ag5 C1 60.6(4) . . . . ?
O8 Ag2 Ag5 C2 -57.9(7) . . . . ?
C1 Ag2 Ag5 C2 26.3(4) . . . . ?
O3 Ag2 Ag5 C2 159.7(3) . . . . ?
O7 Ag2 Ag5 C2 -121.5(3) 2_565 . . . ?
Ag3 Ag2 Ag5 C2 39.9(2) . . . . ?
Ag1 Ag2 Ag5 C2 86.9(2) . . . . ?
O8 Ag2 Ag5 O3 61.2(7) . . . 2_565 ?
C1 Ag2 Ag5 O3 145.4(4) . . . 2_565 ?
O3 Ag2 Ag5 O3 -81.2(3) . . . 2_565 ?
O7 Ag2 Ag5 O3 -2.4(3) 2_565 . . 2_565 ?
Ag3 Ag2 Ag5 O3 159.0(2) . . . 2_565 ?
Ag1 Ag2 Ag5 O3 -154.0(2) . . . 2_565 ?
O8 Ag2 Ag5 Ag1 -144.8(6) . . . . ?
C1 Ag2 Ag5 Ag1 -60.6(4) . . . . ?
O3 Ag2 Ag5 Ag1 72.79(18) . . . . ?
O7 Ag2 Ag5 Ag1 151.7(2) 2_565 . . . ?
Ag3 Ag2 Ag5 Ag1 -47.00(3) . . . . ?
O6 Ag1 C1 C2 43.9(16) . . . . ?
O4 Ag1 C1 C2 -95.6(15) . . . . ?
O2 Ag1 C1 C2 159.1(14) . . . . ?
Ag4 Ag1 C1 C2 -64.5(14) . . . . ?
Ag2 Ag1 C1 C2 138.2(16) . . . . ?
Ag3 Ag1 C1 C2 -143.7(16) . . . . ?
Ag5 Ag1 C1 C2 47.9(14) . . . . ?
O6 Ag1 C1 Ag2 -94.3(4) . . . . ?
O4 Ag1 C1 Ag2 126.2(3) . . . . ?
O2 Ag1 C1 Ag2 21.0(4) . . . . ?
Ag4 Ag1 C1 Ag2 157.3(4) . . . . ?
Ag3 Ag1 C1 Ag2 78.1(3) . . . . ?
Ag5 Ag1 C1 Ag2 -90.3(3) . . . . ?
O6 Ag1 C1 Ag3 -172.4(3) . . . . ?
O4 Ag1 C1 Ag3 48.1(5) . . . . ?
O2 Ag1 C1 Ag3 -57.2(4) . . . . ?
Ag4 Ag1 C1 Ag3 79.2(2) . . . . ?
Ag2 Ag1 C1 Ag3 -78.1(3) . . . . ?
Ag5 Ag1 C1 Ag3 -168.4(4) . . . . ?
O6 Ag1 C1 Ag4 108.3(4) . . . . ?
O4 Ag1 C1 Ag4 -31.2(5) . . . . ?
O2 Ag1 C1 Ag4 -136.4(2) . . . . ?
Ag2 Ag1 C1 Ag4 -157.3(4) . . . . ?
Ag3 Ag1 C1 Ag4 -79.2(2) . . . . ?
Ag5 Ag1 C1 Ag4 112.4(3) . . . . ?
O6 Ag1 C1 Ag5 -4.0(5) . . . . ?
O4 Ag1 C1 Ag5 -143.5(3) . . . . ?
O2 Ag1 C1 Ag5 111.2(3) . . . . ?
Ag4 Ag1 C1 Ag5 -112.4(3) . . . . ?
Ag2 Ag1 C1 Ag5 90.3(3) . . . . ?
Ag3 Ag1 C1 Ag5 168.4(4) . . . . ?
O8 Ag2 C1 C2 83.0(10) . . . . ?
O3 Ag2 C1 C2 -127.2(9) . . . . ?
O7 Ag2 C1 C2 -41.6(10) 2_565 . . . ?
Ag3 Ag2 C1 C2 125.7(11) . . . . ?
Ag1 Ag2 C1 C2 -152.5(11) . . . . ?
Ag5 Ag2 C1 C2 -71.6(9) . . . . ?
O8 Ag2 C1 Ag1 -124.5(4) . . . . ?
O3 Ag2 C1 Ag1 25.2(4) . . . . ?
O7 Ag2 C1 Ag1 110.8(3) 2_565 . . . ?
Ag3 Ag2 C1 Ag1 -81.8(3) . . . . ?
Ag5 Ag2 C1 Ag1 80.9(3) . . . . ?
O8 Ag2 C1 Ag3 -42.6(5) . . . . ?
O3 Ag2 C1 Ag3 107.1(3) . . . . ?
O7 Ag2 C1 Ag3 -167.3(2) 2_565 . . . ?
Ag1 Ag2 C1 Ag3 81.8(3) . . . . ?
Ag5 Ag2 C1 Ag3 162.7(5) . . . . ?
O8 Ag2 C1 Ag4 -79.4(10) . . . . ?
O3 Ag2 C1 Ag4 70.3(9) . . . . ?
O7 Ag2 C1 Ag4 155.9(8) 2_565 . . . ?
Ag3 Ag2 C1 Ag4 -36.8(7) . . . . ?
Ag1 Ag2 C1 Ag4 45.1(7) . . . . ?
Ag5 Ag2 C1 Ag4 125.9(10) . . . . ?
O8 Ag2 C1 Ag5 154.6(3) . . . . ?
O3 Ag2 C1 Ag5 -55.7(4) . . . . ?
O7 Ag2 C1 Ag5 30.0(4) 2_565 . . . ?
Ag3 Ag2 C1 Ag5 -162.7(5) . . . . ?
Ag1 Ag2 C1 Ag5 -80.9(3) . . . . ?
O10 Ag3 C1 C2 34.7(10) . . . . ?
O9 Ag3 C1 C2 -79.5(10) . . . . ?
O1W Ag3 C1 C2 160.4(8) . . . . ?
Ag2 Ag3 C1 C2 -123.0(10) . . . . ?
Ag1 Ag3 C1 C2 154.9(11) . . . . ?
Ag4 Ag3 C1 C2 76.0(9) . . . . ?
O10 Ag3 C1 Ag1 -120.2(3) . . . . ?
O9 Ag3 C1 Ag1 125.6(3) . . . . ?
O1W Ag3 C1 Ag1 5.5(5) . . . . ?
Ag2 Ag3 C1 Ag1 82.1(3) . . . . ?
Ag4 Ag3 C1 Ag1 -78.9(2) . . . . ?
O10 Ag3 C1 Ag2 157.6(2) . . . . ?
O9 Ag3 C1 Ag2 43.4(4) . . . . ?
O1W Ag3 C1 Ag2 -76.6(4) . . . . ?
Ag1 Ag3 C1 Ag2 -82.1(3) . . . . ?
Ag4 Ag3 C1 Ag2 -161.0(4) . . . . ?
O10 Ag3 C1 Ag4 -41.4(4) . . . . ?
O9 Ag3 C1 Ag4 -155.6(3) . . . . ?
O1W Ag3 C1 Ag4 84.4(4) . . . . ?
Ag2 Ag3 C1 Ag4 161.0(4) . . . . ?
Ag1 Ag3 C1 Ag4 78.9(2) . . . . ?
O10 Ag3 C1 Ag5 -151.5(10) . . . . ?
O9 Ag3 C1 Ag5 94.3(11) . . . . ?
O1W Ag3 C1 Ag5 -25.7(14) . . . . ?
Ag2 Ag3 C1 Ag5 50.9(10) . . . . ?
Ag1 Ag3 C1 Ag5 -31.3(10) . . . . ?
Ag4 Ag3 C1 Ag5 -110.1(12) . . . . ?
O11 Ag4 C1 C2 -83.3(7) . . . . ?
O5 Ag4 C1 C2 152.5(6) . . . . ?
O2W Ag4 C1 C2 47.0(8) . . . . ?
Ag1 Ag4 C1 C2 148.8(8) . . . . ?
Ag3 Ag4 C1 C2 -128.9(8) . . . . ?
O11 Ag4 C1 Ag1 128.0(3) . . . . ?
O5 Ag4 C1 Ag1 3.7(4) . . . . ?
O2W Ag4 C1 Ag1 -101.8(3) . . . . ?
C2 Ag4 C1 Ag1 -148.8(8) . . . . ?
Ag3 Ag4 C1 Ag1 82.4(3) . . . . ?
O11 Ag4 C1 Ag2 82.3(10) . . . . ?
O5 Ag4 C1 Ag2 -42.0(10) . . . . ?
O2W Ag4 C1 Ag2 -147.5(8) . . . . ?
C2 Ag4 C1 Ag2 165.5(14) . . . . ?
Ag1 Ag4 C1 Ag2 -45.7(8) . . . . ?
Ag3 Ag4 C1 Ag2 36.7(7) . . . . ?
O11 Ag4 C1 Ag3 45.6(5) . . . . ?
O5 Ag4 C1 Ag3 -78.7(4) . . . . ?
O2W Ag4 C1 Ag3 175.8(3) . . . . ?
C2 Ag4 C1 Ag3 128.9(8) . . . . ?
Ag1 Ag4 C1 Ag3 -82.4(3) . . . . ?
O11 Ag4 C1 Ag5 -156.8(3) . . . . ?
O5 Ag4 C1 Ag5 79.0(5) . . . . ?
O2W Ag4 C1 Ag5 -26.5(5) . . . . ?
C2 Ag4 C1 Ag5 -73.5(7) . . . . ?
Ag1 Ag4 C1 Ag5 75.3(4) . . . . ?
Ag3 Ag4 C1 Ag5 157.6(6) . . . . ?
O7 Ag5 C1 C2 -171.4(6) . . . . ?
O3W Ag5 C1 C2 -51.7(7) . . . . ?
O3 Ag5 C1 C2 52.8(10) 2_565 . . . ?
Ag1 Ag5 C1 C2 -153.9(8) . . . . ?
Ag2 Ag5 C1 C2 125.9(7) . . . . ?
O7 Ag5 C1 Ag1 -17.4(5) . . . . ?
O3W Ag5 C1 Ag1 102.2(4) . . . . ?
C2 Ag5 C1 Ag1 153.9(8) . . . . ?
O3 Ag5 C1 Ag1 -153.2(5) 2_565 . . . ?
Ag2 Ag5 C1 Ag1 -80.2(4) . . . . ?
O7 Ag5 C1 Ag2 62.8(4) . . . . ?
O3W Ag5 C1 Ag2 -177.6(3) . . . . ?
C2 Ag5 C1 Ag2 -125.9(7) . . . . ?
O3 Ag5 C1 Ag2 -73.0(7) 2_565 . . . ?
Ag1 Ag5 C1 Ag2 80.2(4) . . . . ?
O7 Ag5 C1 Ag3 13.7(13) . . . . ?
O3W Ag5 C1 Ag3 133.4(11) . . . . ?
C2 Ag5 C1 Ag3 -174.9(16) . . . . ?
O3 Ag5 C1 Ag3 -122.1(11) 2_565 . . . ?
Ag1 Ag5 C1 Ag3 31.2(10) . . . . ?
Ag2 Ag5 C1 Ag3 -49.1(10) . . . . ?
O7 Ag5 C1 Ag4 -90.2(5) . . . . ?
O3W Ag5 C1 Ag4 29.5(5) . . . . ?
C2 Ag5 C1 Ag4 81.2(7) . . . . ?
O3 Ag5 C1 Ag4 134.0(5) 2_565 . . . ?
Ag1 Ag5 C1 Ag4 -72.7(4) . . . . ?
Ag2 Ag5 C1 Ag4 -152.9(6) . . . . ?
Ag1 C1 C2 C3 151(5) . . . . ?
Ag2 C1 C2 C3 -81(6) . . . . ?
Ag3 C1 C2 C3 18(7) . . . . ?
Ag4 C1 C2 C3 90(6) . . . . ?
Ag5 C1 C2 C3 -160(6) . . . . ?
Ag1 C1 C2 Ag5 -49.2(13) . . . . ?
Ag2 C1 C2 Ag5 78.3(7) . . . . ?
Ag3 C1 C2 Ag5 177.6(8) . . . . ?
Ag4 C1 C2 Ag5 -110.9(3) . . . . ?
Ag1 C1 C2 Ag4 61.7(12) . . . . ?
Ag2 C1 C2 Ag4 -170.8(9) . . . . ?
Ag3 C1 C2 Ag4 -71.5(7) . . . . ?
Ag5 C1 C2 Ag4 110.9(3) . . . . ?
O7 Ag5 C2 C1 15.8(11) . . . . ?
O3W Ag5 C2 C1 131.3(7) . . . . ?
O3 Ag5 C2 C1 -149.6(6) 2_565 . . . ?
Ag1 Ag5 C2 C1 19.2(6) . . . . ?
Ag2 Ag5 C2 C1 -38.4(6) . . . . ?
O7 Ag5 C2 C3 -168.3(8) . . . . ?
O3W Ag5 C2 C3 -52.8(8) . . . . ?
C1 Ag5 C2 C3 175.9(12) . . . . ?
O3 Ag5 C2 C3 26.2(10) 2_565 . . . ?
Ag1 Ag5 C2 C3 -164.9(9) . . . . ?
Ag2 Ag5 C2 C3 137.4(9) . . . . ?
O7 Ag5 C2 Ag4 -44.4(9) . . . . ?
O3W Ag5 C2 Ag4 71.1(4) . . . . ?
C1 Ag5 C2 Ag4 -60.2(6) . . . . ?
O3 Ag5 C2 Ag4 150.1(3) 2_565 . . . ?
Ag1 Ag5 C2 Ag4 -41.0(2) . . . . ?
Ag2 Ag5 C2 Ag4 -98.7(3) . . . . ?
O11 Ag4 C2 C1 112.0(7) . . . . ?
O5 Ag4 C2 C1 -44.6(9) . . . . ?
O2W Ag4 C2 C1 -136.7(7) . . . . ?
Ag1 Ag4 C2 C1 -23.6(6) . . . . ?
Ag3 Ag4 C2 C1 39.3(6) . . . . ?
O11 Ag4 C2 C3 -56.3(8) . . . . ?
O5 Ag4 C2 C3 147.1(7) . . . . ?
O2W Ag4 C2 C3 55.0(8) . . . . ?
C1 Ag4 C2 C3 -168.2(12) . . . . ?
Ag1 Ag4 C2 C3 168.1(8) . . . . ?
Ag3 Ag4 C2 C3 -129.0(8) . . . . ?
O11 Ag4 C2 Ag5 179.0(3) . . . . ?
O5 Ag4 C2 Ag5 22.4(7) . . . . ?
O2W Ag4 C2 Ag5 -69.7(4) . . . . ?
C1 Ag4 C2 Ag5 67.0(7) . . . . ?
Ag1 Ag4 C2 Ag5 43.4(3) . . . . ?
Ag3 Ag4 C2 Ag5 106.3(3) . . . . ?
C1 C2 C3 O1 -43(6) . . . . ?
Ag5 C2 C3 O1 158.9(7) . . . . ?
Ag4 C2 C3 O1 41.7(11) . . . . ?
C2 C3 O1 C4 71.2(12) . . . . ?
C3 O1 C4 C5 -1.8(16) . . . . ?
C3 O1 C4 C9 178.1(10) . . . . ?
O1 C4 C5 C6 179.3(10) . . . . ?
C9 C4 C5 C6 -0.6(17) . . . . ?
C4 C5 C6 C7 1.3(17) . . . . ?
C5 C6 C7 C8 -1.4(18) . . . . ?
C5 C6 C7 I1 -179.6(8) . . . . ?
C6 C7 C8 C9 0.7(18) . . . . ?
I1 C7 C8 C9 178.9(9) . . . . ?
C7 C8 C9 C4 0.0(18) . . . . ?
C5 C4 C9 C8 -0.1(18) . . . . ?
O1 C4 C9 C8 180.0(10) . . . . ?
C6 C7 I1 Ag6 -86.5(9) . . . 2_666 ?
C8 C7 I1 Ag6 95.2(9) . . . 2_666 ?
O4 Ag6 O2 C10 -122.1(17) . . . . ?
O1W Ag6 O2 C10 152.2(16) . . . . ?
I1 Ag6 O2 C10 17.3(19) 2_666 . . . ?
O4 Ag6 O2 Ag1 13.9(3) . . . . ?
O1W Ag6 O2 Ag1 -71.7(3) . . . . ?
I1 Ag6 O2 Ag1 153.41(15) 2_666 . . . ?
C1 Ag1 O2 C10 -79.6(8) . . . . ?
O6 Ag1 O2 C10 57.7(8) . . . . ?
O4 Ag1 O2 C10 145.0(8) . . . . ?
Ag4 Ag1 O2 C10 -151.4(6) . . . . ?
Ag2 Ag1 O2 C10 -62.3(7) . . . . ?
Ag3 Ag1 O2 C10 -121.3(7) . . . . ?
Ag5 Ag1 O2 C10 -15.7(8) . . . . ?
C1 Ag1 O2 Ag6 120.7(4) . . . . ?
O6 Ag1 O2 Ag6 -101.9(3) . . . . ?
O4 Ag1 O2 Ag6 -14.7(3) . . . . ?
Ag4 Ag1 O2 Ag6 48.9(5) . . . . ?
Ag2 Ag1 O2 Ag6 138.0(3) . . . . ?
Ag3 Ag1 O2 Ag6 79.0(3) . . . . ?
Ag5 Ag1 O2 Ag6 -175.36(12) . . . . ?
O8 Ag2 O3 C10 83.4(8) . . . . ?
C1 Ag2 O3 C10 -71.8(9) . . . . ?
O7 Ag2 O3 C10 -173.5(8) 2_565 . . . ?
Ag3 Ag2 O3 C10 -11.8(9) . . . . ?
Ag1 Ag2 O3 C10 -52.7(8) . . . . ?
Ag5 Ag2 O3 C10 -109.2(8) . . . . ?
O8 Ag2 O3 Ag5 -108.4(3) . . . 2_565 ?
C1 Ag2 O3 Ag5 96.3(4) . . . 2_565 ?
O7 Ag2 O3 Ag5 -5.3(3) 2_565 . . 2_565 ?
Ag3 Ag2 O3 Ag5 156.37(14) . . . 2_565 ?
Ag1 Ag2 O3 Ag5 115.5(3) . . . 2_565 ?
Ag5 Ag2 O3 Ag5 58.9(2) . . . 2_565 ?
Ag2 O3 C10 O2 13.1(15) . . . . ?
Ag5 O3 C10 O2 -145.0(12) 2_565 . . . ?
Ag2 O3 C10 C11 -169.1(8) . . . . ?
Ag5 O3 C10 C11 33(2) 2_565 . . . ?
Ag6 O2 C10 O3 177.2(10) . . . . ?
Ag1 O2 C10 O3 42.6(14) . . . . ?
Ag6 O2 C10 C11 -1(2) . . . . ?
Ag1 O2 C10 C11 -135.2(8) . . . . ?
O3 C10 C11 F1 -138.7(11) . . . . ?
O2 C10 C11 F1 39.4(15) . . . . ?
O3 C10 C11 F2 -18.8(16) . . . . ?
O2 C10 C11 F2 159.3(11) . . . . ?
O3 C10 C11 C12 100.3(12) . . . . ?
O2 C10 C11 C12 -81.7(13) . . . . ?
F1 C11 C12 F3 65.2(12) . . . . ?
F2 C11 C12 F3 -48.1(13) . . . . ?
C10 C11 C12 F3 -169.6(9) . . . . ?
F1 C11 C12 F4 -173.5(10) . . . . ?
F2 C11 C12 F4 73.2(12) . . . . ?
C10 C11 C12 F4 -48.3(12) . . . . ?
F1 C11 C12 F5 -54.9(12) . . . . ?
F2 C11 C12 F5 -168.2(9) . . . . ?
C10 C11 C12 F5 70.3(12) . . . . ?
C1 Ag1 O4 C13 53.8(10) . . . . ?
O6 Ag1 O4 C13 -97.1(9) . . . . ?
O2 Ag1 O4 C13 175.8(9) . . . . ?
Ag4 Ag1 O4 C13 28.4(8) . . . . ?
Ag2 Ag1 O4 C13 133.5(7) . . . . ?
Ag3 Ag1 O4 C13 89.9(8) . . . . ?
Ag5 Ag1 O4 C13 -39.4(11) . . . . ?
C1 Ag1 O4 Ag6 -107.7(4) . . . . ?
O6 Ag1 O4 Ag6 101.4(4) . . . . ?
O2 Ag1 O4 Ag6 14.2(3) . . . . ?
Ag4 Ag1 O4 Ag6 -133.1(3) . . . . ?
Ag2 Ag1 O4 Ag6 -28.0(5) . . . . ?
Ag3 Ag1 O4 Ag6 -71.7(2) . . . . ?
Ag5 Ag1 O4 Ag6 159.07(19) . . . . ?
O2 Ag6 O4 C13 -169.7(13) . . . . ?
O1W Ag6 O4 C13 -84.0(12) . . . . ?
I1 Ag6 O4 C13 38.2(13) 2_666 . . . ?
O2 Ag6 O4 Ag1 -15.4(3) . . . . ?
O1W Ag6 O4 Ag1 70.2(3) . . . . ?
I1 Ag6 O4 Ag1 -167.54(13) 2_666 . . . ?
O11 Ag4 O5 C13 -115.8(10) . . . . ?
O2W Ag4 O5 C13 135.1(10) . . . . ?
C1 Ag4 O5 C13 19.7(11) . . . . ?
C2 Ag4 O5 C13 43.1(12) . . . . ?
Ag1 Ag4 O5 C13 22.5(9) . . . . ?
Ag3 Ag4 O5 C13 -30.5(10) . . . . ?
Ag4 O5 C13 O4 -6.4(18) . . . . ?
Ag4 O5 C13 C14 174.2(8) . . . . ?
Ag1 O4 C13 O5 -21.1(17) . . . . ?
Ag6 O4 C13 O5 130.3(11) . . . . ?
Ag1 O4 C13 C14 158.3(8) . . . . ?
Ag6 O4 C13 C14 -50.3(17) . . . . ?
O5 C13 C14 F7 -10.9(17) . . . . ?
O4 C13 C14 F7 169.6(12) . . . . ?
O5 C13 C14 F6 -131.1(13) . . . . ?
O4 C13 C14 F6 49.4(16) . . . . ?
O5 C13 C14 C15 109.4(13) . . . . ?
O4 C13 C14 C15 -70.1(13) . . . . ?
F7 C14 C15 F10 76.2(12) . . . . ?
F6 C14 C15 F10 -168.0(9) . . . . ?
C13 C14 C15 F10 -46.0(13) . . . . ?
F7 C14 C15 F9 -45.5(13) . . . . ?
F6 C14 C15 F9 70.3(12) . . . . ?
C13 C14 C15 F9 -167.7(10) . . . . ?
F7 C14 C15 F8 -165.7(10) . . . . ?
F6 C14 C15 F8 -49.9(12) . . . . ?
C13 C14 C15 F8 72.1(12) . . . . ?
C1 Ag1 O6 C16 26.0(13) . . . . ?
O4 Ag1 O6 C16 178.3(11) . . . . ?
O2 Ag1 O6 C16 -102.5(11) . . . . ?
Ag4 Ag1 O6 C16 98.3(11) . . . . ?
Ag2 Ag1 O6 C16 -35.7(12) . . . . ?
Ag3 Ag1 O6 C16 -94.9(19) . . . . ?
Ag5 Ag1 O6 C16 22.7(11) . . . . ?
O3W Ag5 O7 C16 -83.0(9) . . . . ?
C1 Ag5 O7 C16 38.3(11) . . . . ?
C2 Ag5 O7 C16 29.0(14) . . . . ?
O3 Ag5 O7 C16 -162.8(10) 2_565 . . . ?
Ag1 Ag5 O7 C16 25.7(9) . . . . ?
Ag2 Ag5 O7 C16 76.9(9) . . . . ?
O3W Ag5 O7 Ag2 85.3(4) . . . 2_565 ?
C1 Ag5 O7 Ag2 -153.3(3) . . . 2_565 ?
C2 Ag5 O7 Ag2 -162.6(6) . . . 2_565 ?
O3 Ag5 O7 Ag2 5.6(3) 2_565 . . 2_565 ?
Ag1 Ag5 O7 Ag2 -165.9(3) . . . 2_565 ?
Ag2 Ag5 O7 Ag2 -114.7(3) . . . 2_565 ?
Ag1 O6 C16 O7 -9(2) . . . . ?
Ag1 O6 C16 C17 169.8(10) . . . . ?
Ag5 O7 C16 O6 -18.7(19) . . . . ?
Ag2 O7 C16 O6 178.3(10) 2_565 . . . ?
Ag5 O7 C16 C17 162.3(10) . . . . ?
Ag2 O7 C16 C17 -1(2) 2_565 . . . ?
O6 C16 C17 F11 179.9(16) . . . . ?
O7 C16 C17 F11 -1(2) . . . . ?
O6 C16 C17 C18 25(2) . . . . ?
O7 C16 C17 C18 -155.9(17) . . . . ?
O6 C16 C17 F12 -76.6(18) . . . . ?
O7 C16 C17 F12 102.6(17) . . . . ?
F11 C17 C18 F13 156.7(17) . . . . ?
C16 C17 C18 F13 -49(2) . . . . ?
F12 C17 C18 F13 60.6(15) . . . . ?
F11 C17 C18 F14 26(2) . . . . ?
C16 C17 C18 F14 -179.3(15) . . . . ?
F12 C17 C18 F14 -70.0(15) . . . . ?
F11 C17 C18 F15 -88.8(19) . . . . ?
C16 C17 C18 F15 65.7(18) . . . . ?
F12 C17 C18 F15 175.0(13) . . . . ?
C1 Ag2 O8 C19 23.7(11) . . . . ?
O3 Ag2 O8 C19 -128.5(9) . . . . ?
O7 Ag2 O8 C19 148.3(9) 2_565 . . . ?
Ag3 Ag2 O8 C19 -8.6(9) . . . . ?
Ag1 Ag2 O8 C19 -42.3(11) . . . . ?
Ag5 Ag2 O8 C19 91.4(10) . . . . ?
C1 Ag3 O9 C19 -37.6(11) . . . . ?
O10 Ag3 O9 C19 -165.5(9) . . . . ?
O1W Ag3 O9 C19 105.5(9) . . . . ?
Ag2 Ag3 O9 C19 -4.4(9) . . . . ?
Ag1 Ag3 O9 C19 20.9(11) . . . . ?
Ag4 Ag3 O9 C19 -101.5(10) . . . . ?
Ag3 O9 C19 O8 -1.4(19) . . . . ?
Ag3 O9 C19 C20 177.9(10) . . . . ?
Ag2 O8 C19 O9 8.5(19) . . . . ?
Ag2 O8 C19 C20 -170.8(9) . . . . ?
O9 C19 C20 F17 40(2) . . . . ?
O8 C19 C20 F17 -140.2(16) . . . . ?
O9 C19 C20 C21 -155.6(17) . . . . ?
O8 C19 C20 C21 24(2) . . . . ?
O9 C19 C20 F16 -61.4(15) . . . . ?
O8 C19 C20 F16 118.0(14) . . . . ?
F17 C20 C21 F20 -161.8(16) . . . . ?
C19 C20 C21 F20 35(2) . . . . ?
F16 C20 C21 F20 -67.6(12) . . . . ?
F17 C20 C21 F19 -29(2) . . . . ?
C19 C20 C21 F19 167.6(15) . . . . ?
F16 C20 C21 F19 65.0(12) . . . . ?
F17 C20 C21 F18 84.1(19) . . . . ?
C19 C20 C21 F18 -79.1(19) . . . . ?
F16 C20 C21 F18 178.4(9) . . . . ?
C1 Ag3 O10 C22 28.2(10) . . . . ?
O9 Ag3 O10 C22 155.6(9) . . . . ?
O1W Ag3 O10 C22 -117.5(9) . . . . ?
Ag2 Ag3 O10 C22 87.9(11) . . . . ?
Ag1 Ag3 O10 C22 -30.3(10) . . . . ?
Ag4 Ag3 O10 C22 -4.5(9) . . . . ?
O5 Ag4 O11 C22 103.6(9) . . . . ?
O2W Ag4 O11 C22 -163.8(8) . . . . ?
C1 Ag4 O11 C22 -33.0(10) . . . . ?
C2 Ag4 O11 C22 -63.9(9) . . . . ?
Ag1 Ag4 O11 C22 27.4(10) . . . . ?
Ag3 Ag4 O11 C22 0.1(8) . . . . ?
Ag4 O11 C22 O10 -4.0(17) . . . . ?
Ag4 O11 C22 C23 -178.6(8) . . . . ?
Ag3 O10 C22 O11 6.8(18) . . . . ?
Ag3 O10 C22 C23 -178.4(8) . . . . ?
O11 C22 C23 F22 110.9(15) . . . . ?
O10 C22 C23 F22 -64.6(17) . . . . ?
O11 C22 C23 F21 -134.2(12) . . . . ?
O10 C22 C23 F21 50.3(15) . . . . ?
O11 C22 C23 C24 -17.9(18) . . . . ?
O10 C22 C23 C24 166.5(11) . . . . ?
F22 C23 C24 F25 169.3(13) . . . . ?
F21 C23 C24 F25 58.9(12) . . . . ?
C22 C23 C24 F25 -59.9(14) . . . . ?
F22 C23 C24 F24 -72.3(15) . . . . ?
F21 C23 C24 F24 177.2(9) . . . . ?
C22 C23 C24 F24 58.5(15) . . . . ?
F22 C23 C24 F23 49.4(16) . . . . ?
F21 C23 C24 F23 -61.0(12) . . . . ?
C22 C23 C24 F23 -179.7(10) . . . . ?
O2 Ag6 O1W Ag3 39.1(3) . . . . ?
O4 Ag6 O1W Ag3 -42.6(3) . . . . ?
I1 Ag6 O1W Ag3 -169.69(19) 2_666 . . . ?
C1 Ag3 O1W Ag6 1.3(6) . . . . ?
O10 Ag3 O1W Ag6 136.8(3) . . . . ?
O9 Ag3 O1W Ag6 -129.8(3) . . . . ?
Ag2 Ag3 O1W Ag6 -52.3(3) . . . . ?
Ag1 Ag3 O1W Ag6 5.4(3) . . . . ?
Ag4 Ag3 O1W Ag6 60.6(3) . . . . ?
